data_7706581
loop_
_publ_author_name
'Schlachter, Adrien'
'Juvenal, Frank'
'Kinghat Tangou, Rodolphe'
'Khatyr, Abderrahim'
'Guyon, Fabrice'
'Karsenti, Paul-Ludovic'
'Strohmann, Carsten'
'Kubicki, Marek M.'
'Rousselin, Yoann'
'Harvey, Pierre D.'
'Knorr, Michael'

_publ_section_title
;
 2-Azabutadiene complexes of rhenium(I): <i>S</i>,<i>N</i>-chelated
 species with photophysical properties heavily governed by the ligand
 hidden traits.
;
_journal_issue 8
_journal_name_full 'Dalton transactions (Cambridge, England : 2003)'
_journal_page_first 2945
_journal_page_last 2963
_journal_paper_doi 10.1039/d0dt04183a
_journal_volume 50
_journal_year 2021
_chemical_formula_moiety 'C30 H21 Br N O3 Re S2'
_chemical_formula_sum 'C30 H21 Br N O3 Re S2'
_chemical_formula_weight 773.71
_space_group_IT_number 2
_space_group_name_Hall '-P 1'
_space_group_name_H-M_alt 'P -1'
_symmetry_cell_setting triclinic
_symmetry_space_group_name_Hall '-P 1'
_symmetry_space_group_name_H-M 'P -1'
_atom_sites_solution_hydrogens geom
_atom_sites_solution_primary direct
_atom_sites_solution_secondary difmap
_audit_creation_date 2009-10-13T17:04:05-00:00
_audit_creation_method 'WinGX routine CIF_UPDATE'
_audit_update_record
;
2020-06-05 deposited with the CCDC.	2021-02-01 downloaded from the CCDC.
;
_cell_angle_alpha 83.524(2)
_cell_angle_beta 80.524(2)
_cell_angle_gamma 87.817(2)
_cell_formula_units_Z 2
_cell_length_a 10.7007(4)
_cell_length_b 10.9549(4)
_cell_length_c 12.8192(6)
_cell_measurement_reflns_used 4737
_cell_measurement_temperature 115(2)
_cell_measurement_theta_max 27.485
_cell_measurement_theta_min 0.998
_cell_volume 1472.48(10)
_computing_structure_refinement 'SHELXL-97 (Sheldrick, 1997)'
_diffrn_ambient_temperature 115(2)
_diffrn_measured_fraction_theta_full 0.978
_diffrn_measured_fraction_theta_max 0.978
_diffrn_measurement_device_type 'Kappa CCD'
_diffrn_measurement_method CCD
_diffrn_radiation_monochromator graphite
_diffrn_radiation_type MoK\a
_diffrn_radiation_wavelength 0.71073
_diffrn_reflns_av_R_equivalents 0.0357
_diffrn_reflns_av_unetI/netI 0.0607
_diffrn_reflns_limit_h_max 12
_diffrn_reflns_limit_h_min -13
_diffrn_reflns_limit_k_max 12
_diffrn_reflns_limit_k_min -14
_diffrn_reflns_limit_l_max 15
_diffrn_reflns_limit_l_min -16
_diffrn_reflns_number 9335
_diffrn_reflns_theta_full 27.58
_diffrn_reflns_theta_max 27.58
_diffrn_reflns_theta_min 2.66
_exptl_absorpt_coefficient_mu 5.656
_exptl_absorpt_correction_type none
_exptl_crystal_colour red
_exptl_crystal_density_diffrn 1.745
_exptl_crystal_density_method 'not measured'
_exptl_crystal_description irregular
_exptl_crystal_F_000 748
_exptl_crystal_size_max 0.15
_exptl_crystal_size_mid 0.12
_exptl_crystal_size_min 0.1
_refine_diff_density_max 0.955
_refine_diff_density_min -1.212
_refine_diff_density_rms 0.16
_refine_ls_extinction_method none
_refine_ls_goodness_of_fit_ref 0.948
_refine_ls_hydrogen_treatment mixed
_refine_ls_matrix_type full
_refine_ls_number_parameters 343
_refine_ls_number_reflns 6679
_refine_ls_number_restraints 0
_refine_ls_restrained_S_all 0.948
_refine_ls_R_factor_all 0.0483
_refine_ls_R_factor_gt 0.037
_refine_ls_shift/su_max 0.001
_refine_ls_shift/su_mean 0
_refine_ls_structure_factor_coef Fsqd
_refine_ls_weighting_details 'calc w=1/[\s^2^(Fo^2^)+(0.0536P)^2^+3.3972P] where P=(Fo^2^+2Fc^2^)/3'
_refine_ls_weighting_scheme calc
_refine_ls_wR_factor_gt 0.0922
_refine_ls_wR_factor_ref 0.0985
_reflns_number_gt 5708
_reflns_number_total 6679
_reflns_threshold_expression >2sigma(I)
_cod_data_source_file d0dt04183a2.cif
_cod_data_source_block ReSPhi1b
_cod_depositor_comments 'Adding full bibliography for 7706579--7706589.cif.'
_cod_original_sg_symbol_H-M P-1
_cod_database_code 7706581

loop_
_symmetry_equiv_pos_as_xyz
'x, y, z'
'-x, -y, -z'

loop_
_atom_site_label
_atom_site_type_symbol
_atom_site_fract_x
_atom_site_fract_y
_atom_site_fract_z
_atom_site_U_iso_or_equiv
_atom_site_adp_type
_atom_site_occupancy
_atom_site_symmetry_multiplicity
_atom_site_calc_flag
_atom_site_refinement_flags
_atom_site_disorder_assembly
_atom_site_disorder_group
Re Re 0.168161(18) 0.317391(19) 0.261999(15) 0.02311(8) Uani 1 1 d . . .
Br Br 0.36370(5) 0.16412(5) 0.24275(4) 0.02901(13) Uani 1 1 d . . .
S1 S 0.05478(12) 0.12372(12) 0.31269(10) 0.0253(3) Uani 1 1 d . . .
S2 S -0.00710(14) -0.06741(13) 0.17685(11) 0.0353(3) Uani 1 1 d . . .
N N 0.1562(4) 0.2654(4) 0.0988(3) 0.0217(8) Uani 1 1 d . . .
O1 O 0.3530(4) 0.5312(4) 0.1927(3) 0.0355(9) Uani 1 1 d . . .
O2 O -0.0662(4) 0.4863(4) 0.2894(3) 0.0393(10) Uani 1 1 d . . .
O3 O 0.2162(4) 0.3475(5) 0.4871(3) 0.0457(11) Uani 1 1 d . . .
C1 C 0.2817(5) 0.4546(5) 0.2159(4) 0.0308(12) Uani 1 1 d . . .
C2 C 0.0209(6) 0.4231(6) 0.2777(5) 0.0346(13) Uani 1 1 d . . .
C3 C 0.1955(5) 0.3367(5) 0.4032(4) 0.0318(12) Uani 1 1 d . . .
C4 C 0.2186(5) 0.3175(5) 0.0081(4) 0.0250(10) Uani 1 1 d . . .
C5 C 0.1112(5) 0.1465(5) 0.0971(4) 0.0257(11) Uani 1 1 d . . .
H5 H 0.1176 0.1158 0.0316 0.033 Uiso 1 1 calc R . .
C6 C 0.0599(5) 0.0755(5) 0.1840(4) 0.0264(11) Uani 1 1 d . . .
C7 C 0.2745(5) 0.2462(5) -0.0795(4) 0.0262(11) Uani 1 1 d . . .
C8 C 0.3451(5) 0.1398(5) -0.0573(5) 0.0334(12) Uani 1 1 d . . .
H8 H 0.3529 0.1125 0.0128 0.043 Uiso 1 1 calc R . .
C9 C 0.4038(6) 0.0743(6) -0.1387(5) 0.0402(14) Uani 1 1 d . . .
H9 H 0.453 0.0047 -0.124 0.052 Uiso 1 1 calc R . .
C10 C 0.3882(6) 0.1138(6) -0.2429(5) 0.0422(15) Uani 1 1 d . . .
H10 H 0.4246 0.0684 -0.2976 0.055 Uiso 1 1 calc R . .
C11 C 0.3209(5) 0.2175(6) -0.2655(4) 0.0384(14) Uani 1 1 d . . .
H11 H 0.3121 0.243 -0.3356 0.05 Uiso 1 1 calc R . .
C12 C 0.2645(5) 0.2869(5) -0.1849(4) 0.0308(12) Uani 1 1 d . . .
H12 H 0.2206 0.3595 -0.2013 0.04 Uiso 1 1 calc R . .
C13 C 0.2393(5) 0.4514(5) -0.0056(4) 0.0254(10) Uani 1 1 d . . .
C14 C 0.3527(5) 0.4989(5) -0.0614(4) 0.0318(12) Uani 1 1 d . . .
H14 H 0.4162 0.4464 -0.0904 0.041 Uiso 1 1 calc R . .
C15 C 0.3712(6) 0.6255(6) -0.0739(5) 0.0398(14) Uani 1 1 d . . .
H15 H 0.4484 0.6573 -0.1082 0.052 Uiso 1 1 calc R . .
C16 C 0.2749(6) 0.7033(6) -0.0353(5) 0.0423(15) Uani 1 1 d . . .
H16 H 0.287 0.7877 -0.0454 0.055 Uiso 1 1 calc R . .
C17 C 0.1598(6) 0.6577(5) 0.0187(5) 0.0390(14) Uani 1 1 d . . .
H17 H 0.0953 0.7109 0.0447 0.051 Uiso 1 1 calc R . .
C18 C 0.1424(5) 0.5311(5) 0.0334(4) 0.0296(11) Uani 1 1 d . . .
H18 H 0.0658 0.4996 0.0694 0.038 Uiso 1 1 calc R . .
C19 C -0.1141(5) 0.1314(5) 0.3549(4) 0.0256(10) Uani 1 1 d . . .
C20 C -0.1631(6) 0.0594(6) 0.4454(5) 0.0367(13) Uani 1 1 d . . .
H20 H -0.1094 0.0101 0.4831 0.048 Uiso 1 1 calc R . .
C21 C -0.2927(5) 0.0598(6) 0.4813(4) 0.0379(14) Uani 1 1 d . . .
H21 H -0.3263 0.0122 0.5436 0.049 Uiso 1 1 calc R . .
C22 C -0.3707(5) 0.1313(6) 0.4236(5) 0.0369(13) Uani 1 1 d . . .
H22 H -0.4577 0.1317 0.4469 0.048 Uiso 1 1 calc R . .
C23 C -0.3220(6) 0.2018(6) 0.3324(5) 0.0381(13) Uani 1 1 d . . .
H23 H -0.3763 0.2486 0.2934 0.05 Uiso 1 1 calc R . .
C24 C -0.1936(5) 0.2044(5) 0.2976(4) 0.0317(12) Uani 1 1 d . . .
H24 H -0.1604 0.2543 0.2365 0.041 Uiso 1 1 calc R . .
C25 C 0.0829(5) -0.1637(5) 0.2593(4) 0.0327(12) Uani 1 1 d . . .
C26 C 0.0193(6) -0.2426(5) 0.3425(5) 0.0359(13) Uani 1 1 d . . .
H26 H -0.0688 -0.2423 0.3548 0.047 Uiso 1 1 calc R . .
C27 C 0.0855(7) -0.3212(6) 0.4069(5) 0.0451(15) Uani 1 1 d . . .
H27 H 0.0426 -0.3769 0.4595 0.059 Uiso 1 1 calc R . .
C28 C 0.2178(7) -0.3162(6) 0.3922(6) 0.0490(16) Uani 1 1 d . . .
H28 H 0.2626 -0.3658 0.4376 0.064 Uiso 1 1 calc R . .
C29 C 0.2820(7) -0.2381(6) 0.3109(6) 0.0497(17) Uani 1 1 d . . .
H29 H 0.3701 -0.2371 0.3002 0.065 Uiso 1 1 calc R . .
C30 C 0.2157(6) -0.1611(6) 0.2450(5) 0.0430(15) Uani 1 1 d . . .
H30 H 0.2594 -0.1075 0.191 0.056 Uiso 1 1 calc R . .

loop_
_atom_site_aniso_label
_atom_site_aniso_U_11
_atom_site_aniso_U_22
_atom_site_aniso_U_33
_atom_site_aniso_U_23
_atom_site_aniso_U_13
_atom_site_aniso_U_12
Re 0.02367(12) 0.02497(12) 0.02118(11) -0.00257(8) -0.00431(7) -0.00377(7)
Br 0.0250(2) 0.0296(3) 0.0321(3) 0.0010(2) -0.0061(2) -0.0014(2)
S1 0.0260(6) 0.0270(7) 0.0229(6) 0.0000(5) -0.0048(5) -0.0052(5)
S2 0.0436(8) 0.0310(8) 0.0326(7) -0.0022(6) -0.0074(6) -0.0154(6)
N 0.026(2) 0.023(2) 0.0172(19) -0.0030(16) -0.0051(15) -0.0048(16)
O1 0.043(2) 0.029(2) 0.034(2) -0.0043(17) -0.0025(17) -0.0136(18)
O2 0.040(2) 0.028(2) 0.052(3) -0.0106(19) -0.0090(19) 0.0056(18)
O3 0.056(3) 0.061(3) 0.022(2) -0.0020(19) -0.0113(18) -0.019(2)
C1 0.034(3) 0.038(3) 0.022(3) -0.007(2) -0.005(2) -0.002(2)
C2 0.036(3) 0.034(3) 0.034(3) 0.002(2) -0.008(2) -0.012(3)
C3 0.033(3) 0.028(3) 0.033(3) 0.000(2) -0.001(2) -0.009(2)
C4 0.021(2) 0.030(3) 0.024(2) -0.002(2) -0.0055(19) -0.001(2)
C5 0.029(3) 0.026(3) 0.023(2) -0.006(2) -0.003(2) -0.007(2)
C6 0.027(3) 0.027(3) 0.024(3) -0.003(2) -0.004(2) -0.003(2)
C7 0.028(3) 0.025(3) 0.025(3) -0.001(2) -0.005(2) -0.003(2)
C8 0.031(3) 0.030(3) 0.036(3) 0.000(2) 0.001(2) 0.001(2)
C9 0.038(3) 0.042(4) 0.041(3) -0.014(3) -0.002(3) 0.001(3)
C10 0.034(3) 0.049(4) 0.045(4) -0.025(3) 0.002(3) -0.002(3)
C11 0.034(3) 0.055(4) 0.024(3) -0.004(3) 0.000(2) -0.006(3)
C12 0.030(3) 0.039(3) 0.025(3) -0.002(2) -0.008(2) -0.004(2)
C13 0.033(3) 0.023(3) 0.020(2) 0.001(2) -0.008(2) -0.003(2)
C14 0.036(3) 0.032(3) 0.026(3) 0.001(2) -0.006(2) -0.003(2)
C15 0.049(4) 0.041(4) 0.029(3) 0.002(3) -0.006(3) -0.020(3)
C16 0.060(4) 0.026(3) 0.043(4) 0.002(3) -0.016(3) -0.010(3)
C17 0.057(4) 0.026(3) 0.037(3) -0.006(2) -0.018(3) 0.003(3)
C18 0.035(3) 0.028(3) 0.026(3) -0.001(2) -0.009(2) -0.002(2)
C19 0.025(2) 0.030(3) 0.024(2) -0.005(2) -0.0043(19) -0.008(2)
C20 0.036(3) 0.041(3) 0.034(3) 0.004(3) -0.010(2) -0.009(3)
C21 0.031(3) 0.052(4) 0.028(3) 0.001(3) 0.002(2) -0.013(3)
C22 0.027(3) 0.049(4) 0.036(3) -0.014(3) -0.002(2) -0.008(2)
C23 0.036(3) 0.042(4) 0.038(3) 0.001(3) -0.013(2) -0.005(3)
C24 0.033(3) 0.037(3) 0.024(3) 0.003(2) -0.006(2) -0.005(2)
C25 0.040(3) 0.025(3) 0.033(3) -0.008(2) -0.001(2) -0.010(2)
C26 0.038(3) 0.025(3) 0.044(3) -0.003(2) -0.002(3) -0.005(2)
C27 0.056(4) 0.034(3) 0.044(4) -0.002(3) -0.007(3) 0.000(3)
C28 0.050(4) 0.030(3) 0.070(5) -0.007(3) -0.021(3) 0.006(3)
C29 0.041(4) 0.035(4) 0.072(5) -0.013(3) -0.004(3) 0.003(3)
C30 0.041(3) 0.034(3) 0.050(4) -0.007(3) 0.009(3) -0.010(3)

loop_
_atom_type_symbol
_atom_type_description
_atom_type_scat_dispersion_real
_atom_type_scat_dispersion_imag
_atom_type_scat_source
C C 0.003 0.002 'International Tables Vol C Tables 4.2.6.8 and 6.1.1.4'
H H 0 0 'International Tables Vol C Tables 4.2.6.8 and 6.1.1.4'
Br Br -0.29 2.46 'International Tables Vol C Tables 4.2.6.8 and 6.1.1.4'
N N 0.006 0.003 'International Tables Vol C Tables 4.2.6.8 and 6.1.1.4'
O O 0.011 0.006 'International Tables Vol C Tables 4.2.6.8 and 6.1.1.4'
Re Re -1.018 7.231 'International Tables Vol C Tables 4.2.6.8 and 6.1.1.4'
S S 0.125 0.123 'International Tables Vol C Tables 4.2.6.8 and 6.1.1.4'

loop_
_geom_angle_atom_site_label_1
_geom_angle_atom_site_label_2
_geom_angle_atom_site_label_3
_geom_angle
_geom_angle_site_symmetry_1
_geom_angle_site_symmetry_3
_geom_angle_publ_flag
C2 Re C3 91.1(2) . . ?
C2 Re C1 92.7(2) . . ?
C3 Re C1 86.1(2) . . ?
C2 Re N 98.0(2) . . ?
C3 Re N 170.3(2) . . ?
C1 Re N 96.95(18) . . ?
C2 Re S1 96.26(17) . . ?
C3 Re S1 94.98(16) . . ?
C1 Re S1 170.91(17) . . ?
N Re S1 80.61(11) . . ?
C2 Re Br 177.52(17) . . ?
C3 Re Br 89.18(17) . . ?
C1 Re Br 89.74(17) . . ?
N Re Br 81.62(11) . . ?
S1 Re Br 81.25(3) . . ?
C6 S1 C19 99.9(2) . . ?
C6 S1 Re 99.15(17) . . ?
C19 S1 Re 118.12(18) . . ?
C6 S2 C25 99.5(2) . . ?
C4 N C5 116.3(4) . . ?
C4 N Re 125.7(3) . . ?
C5 N Re 115.0(3) . . ?
O1 C1 Re 175.8(5) . . ?
O2 C2 Re 178.4(5) . . ?
O3 C3 Re 177.7(5) . . ?
N C4 C7 122.4(5) . . ?
N C4 C13 119.7(4) . . ?
C7 C4 C13 117.8(4) . . ?
C6 C5 N 123.8(5) . . ?
C6 C5 H5 118.1 . . ?
N C5 H5 118.1 . . ?
C5 C6 S2 122.1(4) . . ?
C5 C6 S1 120.6(4) . . ?
S2 C6 S1 117.3(3) . . ?
C8 C7 C12 119.2(5) . . ?
C8 C7 C4 119.3(5) . . ?
C12 C7 C4 121.4(5) . . ?
C9 C8 C7 120.5(6) . . ?
C9 C8 H8 119.8 . . ?
C7 C8 H8 119.8 . . ?
C8 C9 C10 119.3(6) . . ?
C8 C9 H9 120.4 . . ?
C10 C9 H9 120.4 . . ?
C11 C10 C9 120.7(6) . . ?
C11 C10 H10 119.6 . . ?
C9 C10 H10 119.6 . . ?
C10 C11 C12 120.8(6) . . ?
C10 C11 H11 119.6 . . ?
C12 C11 H11 119.6 . . ?
C11 C12 C7 119.4(5) . . ?
C11 C12 H12 120.3 . . ?
C7 C12 H12 120.3 . . ?
C14 C13 C18 119.7(5) . . ?
C14 C13 C4 120.4(5) . . ?
C18 C13 C4 119.8(5) . . ?
C13 C14 C15 119.8(5) . . ?
C13 C14 H14 120.1 . . ?
C15 C14 H14 120.1 . . ?
C16 C15 C14 119.9(6) . . ?
C16 C15 H15 120.1 . . ?
C14 C15 H15 120.1 . . ?
C15 C16 C17 121.0(6) . . ?
C15 C16 H16 119.5 . . ?
C17 C16 H16 119.5 . . ?
C16 C17 C18 119.1(6) . . ?
C16 C17 H17 120.5 . . ?
C18 C17 H17 120.5 . . ?
C17 C18 C13 120.3(5) . . ?
C17 C18 H18 119.8 . . ?
C13 C18 H18 119.8 . . ?
C20 C19 C24 120.3(5) . . ?
C20 C19 S1 117.4(4) . . ?
C24 C19 S1 122.3(4) . . ?
C19 C20 C21 120.2(6) . . ?
C19 C20 H20 119.9 . . ?
C21 C20 H20 119.9 . . ?
C22 C21 C20 119.1(5) . . ?
C22 C21 H21 120.4 . . ?
C20 C21 H21 120.4 . . ?
C23 C22 C21 120.7(5) . . ?
C23 C22 H22 119.6 . . ?
C21 C22 H22 119.6 . . ?
C22 C23 C24 120.6(6) . . ?
C22 C23 H23 119.7 . . ?
C24 C23 H23 119.7 . . ?
C23 C24 C19 119.0(5) . . ?
C23 C24 H24 120.5 . . ?
C19 C24 H24 120.5 . . ?
C26 C25 C30 118.8(6) . . ?
C26 C25 S2 118.9(5) . . ?
C30 C25 S2 122.2(5) . . ?
C27 C26 C25 120.9(6) . . ?
C27 C26 H26 119.6 . . ?
C25 C26 H26 119.6 . . ?
C26 C27 C28 119.4(6) . . ?
C26 C27 H27 120.3 . . ?
C28 C27 H27 120.3 . . ?
C29 C28 C27 120.4(6) . . ?
C29 C28 H28 119.8 . . ?
C27 C28 H28 119.8 . . ?
C28 C29 C30 120.2(6) . . ?
C28 C29 H29 119.9 . . ?
C30 C29 H29 119.9 . . ?
C29 C30 C25 120.3(6) . . ?
C29 C30 H30 119.9 . . ?
C25 C30 H30 119.9 . . ?

loop_
_geom_bond_atom_site_label_1
_geom_bond_atom_site_label_2
_geom_bond_distance
_geom_bond_site_symmetry_2
_geom_bond_publ_flag
Re C2 1.916(6) . ?
Re C3 1.916(6) . ?
Re C1 1.946(6) . ?
Re N 2.254(4) . ?
Re S1 2.4538(13) . ?
Re Br 2.6295(6) . ?
S1 C6 1.780(5) . ?
S1 C19 1.801(5) . ?
S2 C6 1.764(5) . ?
S2 C25 1.779(6) . ?
N C4 1.321(6) . ?
N C5 1.409(6) . ?
O1 C1 1.136(7) . ?
O2 C2 1.140(7) . ?
O3 C3 1.154(7) . ?
C4 C7 1.473(7) . ?
C4 C13 1.478(7) . ?
C5 C6 1.337(7) . ?
C5 H5 0.93 . ?
C7 C8 1.393(8) . ?
C7 C12 1.394(7) . ?
C8 C9 1.385(8) . ?
C8 H8 0.93 . ?
C9 C10 1.391(9) . ?
C9 H9 0.93 . ?
C10 C11 1.351(9) . ?
C10 H10 0.93 . ?
C11 C12 1.394(8) . ?
C11 H11 0.93 . ?
C12 H12 0.93 . ?
C13 C14 1.391(7) . ?
C13 C18 1.395(7) . ?
C14 C15 1.397(8) . ?
C14 H14 0.93 . ?
C15 C16 1.375(9) . ?
C15 H15 0.93 . ?
C16 C17 1.391(9) . ?
C16 H16 0.93 . ?
C17 C18 1.394(8) . ?
C17 H17 0.93 . ?
C18 H18 0.93 . ?
C19 C20 1.367(7) . ?
C19 C24 1.387(7) . ?
C20 C21 1.387(8) . ?
C20 H20 0.93 . ?
C21 C22 1.371(9) . ?
C21 H21 0.93 . ?
C22 C23 1.365(8) . ?
C22 H22 0.93 . ?
C23 C24 1.374(8) . ?
C23 H23 0.93 . ?
C24 H24 0.93 . ?
C25 C26 1.394(8) . ?
C25 C30 1.404(8) . ?
C26 C27 1.382(9) . ?
C26 H26 0.93 . ?
C27 C28 1.399(9) . ?
C27 H27 0.93 . ?
C28 C29 1.377(10) . ?
C28 H28 0.93 . ?
C29 C30 1.386(10) . ?
C29 H29 0.93 . ?
C30 H30 0.93 . ?
